data_2204706
loop_
_publ_author_name
'Andreas Decken'

_publ_section_title
;
 (\h^5^-Cyclopentadienyl)(\h^6^-9<i>H</i>-fluorene)iron(II)
 hexafluorophosphate
;
_journal_issue 12
_journal_name_full 'Acta Crystallographica Section E'
_journal_page_first m1796
_journal_page_last m1797
_journal_paper_doi 10.1107/S1600536804028077
_journal_volume 60
_journal_year 2004
_chemical_formula_iupac '[Fe (C5 H5) (C13 H10)] P F6'
_chemical_formula_moiety 'C18 H15 Fe +, F6 P -'
_chemical_formula_sum 'C18 H15 F6 Fe P'
_chemical_formula_weight 432.12
_chemical_name_common '(\h^6^-fluorene)(\h^5^-cyclopentadienyl) iron hexafluorophosphate'
_chemical_name_systematic '(\h^5^-Cyclopentadienyl)(\h^6^-9H-fluorene)iron hexafluorophosphate'
_space_group_IT_number 14
_symmetry_cell_setting monoclinic
_symmetry_space_group_name_Hall '-P 2yn'
_symmetry_space_group_name_H-M 'P 1 21/n 1'
_atom_sites_solution_hydrogens geom
_atom_sites_solution_primary direct
_atom_sites_solution_secondary difmap
_audit_creation_method SHELXL-97
_cell_angle_alpha 90.00
_cell_angle_beta 97.4980(10)
_cell_angle_gamma 90.00
_cell_formula_units_Z 4
_cell_length_a 7.3373(4)
_cell_length_b 9.5498(5)
_cell_length_c 23.9163(12)
_cell_measurement_reflns_used 6469
_cell_measurement_temperature 293(2)
_cell_measurement_theta_max 32.194
_cell_measurement_theta_min 2.299
_cell_volume 1661.48(15)
_computing_cell_refinement SMART
_computing_data_collection 'SMART (Bruker, 1997-1999)'
_computing_data_reduction 'SAINT (Bruker, 1997-2003)'
_computing_molecular_graphics 'SHELXTL (Sheldrick, 1997a)'
_computing_publication_material SHELXTL
_computing_structure_refinement 'SHELXL97 (Sheldrick, 1997b)'
_computing_structure_solution 'SHELXS97 (Sheldrick, 1997b)'
_diffrn_ambient_temperature 293(2)
_diffrn_measured_fraction_theta_full 0.999
_diffrn_measured_fraction_theta_max 0.999
_diffrn_measurement_device_type 'Bruker AXS SMART1000/P4'
_diffrn_measurement_method '\w and \f'
_diffrn_radiation_monochromator graphite
_diffrn_radiation_type MoK\a
_diffrn_radiation_wavelength 0.71073
_diffrn_reflns_av_R_equivalents 0.0223
_diffrn_reflns_av_sigmaI/netI 0.0320
_diffrn_reflns_limit_h_max 9
_diffrn_reflns_limit_h_min -9
_diffrn_reflns_limit_k_max 12
_diffrn_reflns_limit_k_min -11
_diffrn_reflns_limit_l_max 30
_diffrn_reflns_limit_l_min -31
_diffrn_reflns_number 13243
_diffrn_reflns_theta_full 27.50
_diffrn_reflns_theta_max 27.50
_diffrn_reflns_theta_min 1.72
_diffrn_standards_decay_% 0
_diffrn_standards_interval_count 0
_diffrn_standards_interval_time 0
_diffrn_standards_number 0
_exptl_absorpt_coefficient_mu 1.065
_exptl_absorpt_correction_T_max 0.875
_exptl_absorpt_correction_T_min 0.780
_exptl_absorpt_correction_type multi-scan
_exptl_absorpt_process_details '(SADABS; Sheldrick, 1997a)'
_exptl_crystal_colour Orange
_exptl_crystal_density_diffrn 1.728
_exptl_crystal_density_method 'not measured'
_exptl_crystal_description Irregular
_exptl_crystal_F_000 872
_exptl_crystal_size_max 0.175
_exptl_crystal_size_mid 0.125
_exptl_crystal_size_min 0.125
_refine_diff_density_max 0.365
_refine_diff_density_min -0.312
_refine_ls_extinction_method none
_refine_ls_goodness_of_fit_ref 0.972
_refine_ls_hydrogen_treatment constr
_refine_ls_matrix_type full
_refine_ls_number_parameters 352
_refine_ls_number_reflns 3826
_refine_ls_number_restraints 39
_refine_ls_restrained_S_all 0.970
_refine_ls_R_factor_all 0.0546
_refine_ls_R_factor_gt 0.0346
_refine_ls_shift/su_max 0.002
_refine_ls_shift/su_mean 0.000
_refine_ls_structure_factor_coef Fsqd
_refine_ls_weighting_details 'calc w = 1/[\s^2^(Fo^2^)+(0.0533P)^2^] where P = (Fo^2^+2Fc^2^)/3'
_refine_ls_weighting_scheme calc
_refine_ls_wR_factor_gt 0.0878
_refine_ls_wR_factor_ref 0.0922
_reflns_number_gt 2711
_reflns_number_total 3826
_reflns_threshold_expression I>2\s(I)
_cod_data_source_file hg6105.cif
_cod_data_source_block I
_cod_original_sg_symbol_H-M 'P 21/n'
_cod_database_code 2204706
_cod_database_fobs_code 2204706

loop_
_symmetry_equiv_pos_as_xyz
'x, y, z'
'-x+1/2, y+1/2, -z+1/2'
'-x, -y, -z'
'x-1/2, -y-1/2, z-1/2'

loop_
_atom_site_label
_atom_site_fract_x
_atom_site_fract_y
_atom_site_fract_z
_atom_site_U_iso_or_equiv
_atom_site_adp_type
_atom_site_calc_flag
_atom_site_refinement_flags
_atom_site_occupancy
_atom_site_disorder_assembly
_atom_site_disorder_group
_atom_site_type_symbol
Fe 0.69810(4) 0.75548(3) 0.836255(13) 0.03949(11) Uani d . 1 . . Fe
C1A' 0.7733(12) 0.9210(11) 0.8861(5) 0.022(2) Uani d PD 0.26 A 2 C
C1' 0.625(3) 0.958(3) 0.8438(12) 0.045(6) Uani d PD 0.26 A 2 C
H1'A 0.6308 1.0360 0.8206 0.054 Uiso calc PR 0.26 A 2 H
C2' 0.471(3) 0.873(3) 0.8395(13) 0.035(5) Uani d PD 0.26 A 2 C
H2'A 0.3700 0.8939 0.8132 0.042 Uiso calc PR 0.26 A 2 H
C3' 0.466(6) 0.754(5) 0.875(2) 0.052(9) Uani d PD 0.26 A 2 C
H3'A 0.3640 0.6958 0.8692 0.063 Uiso calc PR 0.26 A 2 H
C4' 0.610(2) 0.7220(13) 0.9176(7) 0.034(3) Uani d PD 0.26 A 2 C
H4'A 0.6021 0.6450 0.9410 0.040 Uiso calc PR 0.26 A 2 H
C4A' 0.7653(14) 0.8101(11) 0.9241(4) 0.023(2) Uani d PD 0.26 A 2 C
C5A' 0.9478(19) 0.803(2) 0.9580(8) 0.024(3) Uani d PD 0.26 A 2 C
C5' 1.003(2) 0.7177(14) 1.0020(5) 0.044(4) Uani d PD 0.26 A 2 C
H5'A 0.9270 0.6482 1.0131 0.052 Uiso calc PR 0.26 A 2 H
C6' 1.183(3) 0.7385(17) 1.0306(9) 0.051(5) Uani d PD 0.26 A 2 C
H6'A 1.2240 0.6850 1.0622 0.061 Uiso calc PR 0.26 A 2 H
C7' 1.298(3) 0.841(3) 1.0110(12) 0.046(5) Uani d PD 0.26 A 2 C
H7'A 1.4194 0.8464 1.0281 0.055 Uiso calc PR 0.26 A 2 H
C8' 1.2386(17) 0.9337(13) 0.9671(6) 0.038(3) Uani d PD 0.26 A 2 C
H8'A 1.3103 1.0066 0.9562 0.045 Uiso calc PR 0.26 A 2 H
C8A' 1.059(2) 0.905(2) 0.9409(8) 0.034(3) Uani d PD 0.26 A 2 C
C9' 0.9595(7) 0.9938(6) 0.8938(3) 0.0196(13) Uani d PD 0.26 A 2 C
H9'A 1.0189 0.9892 0.8599 0.023 Uiso calc PR 0.26 A 2 H
H9'B 0.9496 1.0908 0.9051 0.023 Uiso calc PR 0.26 A 2 H
C1A 0.6596(9) 0.7682(6) 0.9207(2) 0.0453(13) Uani d PD 0.74 A 1 C
C1 0.484(2) 0.7619(19) 0.8857(8) 0.049(3) Uani d PD 0.74 A 1 C
H1A 0.3960 0.6957 0.8921 0.059 Uiso calc PR 0.74 A 1 H
C2 0.4520(15) 0.8584(15) 0.8424(6) 0.061(3) Uani d PD 0.74 A 1 C
H2A 0.3397 0.8579 0.8193 0.073 Uiso calc PR 0.74 A 1 H
C3 0.5870(15) 0.9573(11) 0.8328(5) 0.065(2) Uani d PD 0.74 A 1 C
H3A 0.5611 1.0211 0.8034 0.078 Uiso calc PR 0.74 A 1 H
C4 0.7598(10) 0.9626(5) 0.8661(3) 0.0583(15) Uani d PD 0.74 A 1 C
H4A 0.8484 1.0276 0.8591 0.070 Uiso calc PR 0.74 A 1 H
C4A 0.7925(6) 0.8670(6) 0.9100(2) 0.0455(11) Uani d PD 0.74 A 1 C
C5A 0.9633(10) 0.8413(9) 0.9479(3) 0.0487(16) Uani d PD 0.74 A 1 C
C5 1.1286(11) 0.9096(8) 0.9535(3) 0.068(2) Uani d PD 0.74 A 1 C
H5A 1.1479 0.9849 0.9303 0.081 Uiso calc PR 0.74 A 1 H
C6 1.2671(10) 0.8635(12) 0.9946(5) 0.084(3) Uani d PD 0.74 A 1 C
H6A 1.3805 0.9084 0.9998 0.101 Uiso calc PR 0.74 A 1 H
C7 1.2341(13) 0.7489(12) 1.0282(3) 0.083(3) Uani d PD 0.74 A 1 C
H7A 1.3277 0.7171 1.0552 0.100 Uiso calc PR 0.74 A 1 H
C8 1.0660(10) 0.6815(7) 1.0223(2) 0.0699(14) Uani d PD 0.74 A 1 C
H8A 1.0448 0.6059 1.0451 0.084 Uiso calc PR 0.74 A 1 H
C8A 0.9316(7) 0.7302(8) 0.9818(3) 0.0548(13) Uani d PD 0.74 A 1 C
C9 0.7345(5) 0.6755(4) 0.96793(15) 0.0610(9) Uani d PD 0.74 A 1 C
H9A 0.7329 0.5781 0.9563 0.073 Uiso calc PR 0.74 A 1 H
H9B 0.6665 0.6853 0.9999 0.073 Uiso calc PR 0.74 A 1 H
C10 0.8932(3) 0.7317(2) 0.78278(11) 0.0514(6) Uani d . 1 A . C
H10A 0.9799 0.7982 0.7757 0.062 Uiso calc R 1 . . H
C11 0.7154(4) 0.7159(3) 0.75273(10) 0.0532(6) Uani d . 1 A . C
H11A 0.6641 0.7699 0.7223 0.064 Uiso calc R 1 . . H
C12 0.6305(3) 0.6039(3) 0.77714(10) 0.0518(6) Uani d . 1 A . C
H12A 0.5121 0.5711 0.7658 0.062 Uiso calc R 1 . . H
C13 0.7545(3) 0.5495(2) 0.82172(10) 0.0496(6) Uani d . 1 A . C
H13A 0.7330 0.4742 0.8446 0.060 Uiso calc R 1 . . H
C14 0.9161(3) 0.6292(2) 0.82534(10) 0.0490(6) Uani d . 1 A . C
H14A 1.0204 0.6164 0.8514 0.059 Uiso calc R 1 . . H
P 0.71616(8) 0.69766(7) 0.15132(3) 0.04512(17) Uani d . 1 . . P
F4 0.50360(19) 0.70818(18) 0.15856(7) 0.0688(4) Uani d . 1 . . F
F1 0.6821(2) 0.79978(18) 0.09904(7) 0.0741(5) Uani d . 1 . . F
F6 0.92760(19) 0.6862(2) 0.14408(7) 0.0749(5) Uani d . 1 . . F
F5 0.7560(2) 0.8275(2) 0.19250(9) 0.0923(6) Uani d . 1 . . F
F3 0.6747(2) 0.56749(17) 0.11079(7) 0.0830(5) Uani d . 1 . . F
F2 0.7502(2) 0.5947(2) 0.20384(7) 0.0932(6) Uani d . 1 . . F

loop_
_atom_site_aniso_label
_atom_site_aniso_U_11
_atom_site_aniso_U_22
_atom_site_aniso_U_33
_atom_site_aniso_U_12
_atom_site_aniso_U_13
_atom_site_aniso_U_23
Fe 0.03406(17) 0.04173(19) 0.04241(19) 0.00808(13) 0.00392(13) -0.00467(15)
C1A' 0.027(5) 0.009(7) 0.031(8) -0.005(5) 0.011(5) 0.010(4)
C1' 0.022(7) 0.035(8) 0.082(16) -0.009(6) 0.022(8) -0.003(8)
C2' 0.034(10) 0.033(9) 0.034(9) 0.007(7) -0.005(7) 0.011(7)
C3' 0.043(11) 0.049(12) 0.07(3) -0.001(9) 0.019(9) -0.013(15)
C4' 0.038(7) 0.022(7) 0.044(6) -0.007(4) 0.014(5) -0.008(5)
C4A' 0.027(5) 0.014(5) 0.032(5) -0.009(4) 0.013(4) 0.007(4)
C5A' 0.034(5) 0.022(8) 0.015(6) 0.000(4) 0.006(4) 0.012(4)
C5' 0.070(12) 0.041(6) 0.017(8) 0.007(7) -0.002(6) 0.019(6)
C6' 0.072(15) 0.032(6) 0.049(8) -0.007(7) 0.009(9) 0.020(6)
C7' 0.058(10) 0.044(8) 0.036(9) 0.018(7) 0.003(6) 0.013(8)
C8' 0.045(7) 0.034(6) 0.033(6) 0.010(5) 0.000(5) -0.001(4)
C8A' 0.037(9) 0.035(6) 0.033(6) -0.015(6) 0.012(6) -0.015(5)
C9' 0.019(3) 0.012(3) 0.026(3) -0.004(2) 0.001(3) -0.002(2)
C1A 0.052(4) 0.044(4) 0.041(2) 0.010(3) 0.012(3) -0.004(3)
C1 0.046(4) 0.057(6) 0.047(5) 0.005(3) 0.017(2) -0.004(4)
C2 0.038(3) 0.071(8) 0.076(6) 0.020(3) 0.017(3) -0.003(5)
C3 0.083(6) 0.050(4) 0.064(4) 0.034(4) 0.018(4) 0.001(3)
C4 0.083(4) 0.026(3) 0.073(4) 0.003(3) 0.039(3) -0.006(2)
C4A 0.049(2) 0.042(4) 0.049(4) 0.000(3) 0.016(3) -0.012(2)
C5A 0.055(3) 0.051(5) 0.042(4) 0.002(3) 0.013(3) -0.014(3)
C5 0.083(6) 0.057(3) 0.071(6) -0.023(5) 0.040(5) -0.029(4)
C6 0.048(4) 0.110(12) 0.098(11) -0.020(6) 0.025(5) -0.063(6)
C7 0.054(4) 0.147(8) 0.044(4) 0.021(4) -0.010(3) -0.030(4)
C8 0.077(4) 0.092(5) 0.041(3) 0.002(3) 0.011(3) -0.003(3)
C8A 0.048(3) 0.074(4) 0.042(4) 0.005(3) 0.006(2) -0.014(3)
C9 0.067(2) 0.064(2) 0.056(2) -0.0051(18) 0.0203(18) 0.0051(18)
C10 0.0475(13) 0.0551(15) 0.0548(15) 0.0029(11) 0.0186(11) -0.0115(12)
C11 0.0609(16) 0.0587(16) 0.0389(13) 0.0144(12) 0.0026(11) -0.0038(11)
C12 0.0447(13) 0.0556(15) 0.0527(15) 0.0013(11) -0.0022(11) -0.0160(12)
C13 0.0604(15) 0.0384(13) 0.0497(14) 0.0089(11) 0.0063(12) -0.0051(11)
C14 0.0403(12) 0.0525(14) 0.0525(14) 0.0161(10) -0.0001(10) -0.0151(12)
P 0.0438(3) 0.0469(3) 0.0436(4) 0.0088(3) 0.0013(3) 0.0025(3)
F4 0.0454(8) 0.0887(11) 0.0733(11) 0.0038(7) 0.0115(7) 0.0026(8)
F1 0.0624(10) 0.0773(10) 0.0794(12) 0.0005(8) -0.0026(8) 0.0377(9)
F6 0.0458(8) 0.0968(12) 0.0816(12) 0.0168(8) 0.0067(8) 0.0082(10)
F5 0.0739(11) 0.0874(13) 0.1061(15) 0.0166(10) -0.0238(10) -0.0457(12)
F3 0.1011(13) 0.0616(10) 0.0854(12) -0.0023(9) 0.0091(10) -0.0254(9)
F2 0.1053(13) 0.1102(14) 0.0658(11) 0.0376(11) 0.0177(10) 0.0417(10)

loop_
_atom_type_symbol
_atom_type_description
_atom_type_scat_dispersion_real
_atom_type_scat_dispersion_imag
_atom_type_scat_source
C C 0.0033 0.0016 'International Tables Vol C Tables 4.2.6.8 and 6.1.1.4'
H H 0.0000 0.0000 'International Tables Vol C Tables 4.2.6.8 and 6.1.1.4'
F F 0.0171 0.0103 'International Tables Vol C Tables 4.2.6.8 and 6.1.1.4'
P P 0.1023 0.0942 'International Tables Vol C Tables 4.2.6.8 and 6.1.1.4'
Fe Fe 0.3463 0.8444 'International Tables Vol C Tables 4.2.6.8 and 6.1.1.4'

loop_
_geom_angle_atom_site_label_1
_geom_angle_atom_site_label_2
_geom_angle_atom_site_label_3
_geom_angle
C2' Fe C1' 40.0(8)
C2' Fe C1A' 72.8(8)
C1' Fe C1A' 41.5(6)
C2' Fe C1 43.6(10)
C1' Fe C1 72.1(8)
C1A' Fe C1 79.0(6)
C2' Fe C12 107.1(8)
C1' Fe C12 134.2(7)
C1A' Fe C12 172.4(3)
C1 Fe C12 106.3(5)
C2' Fe C14 174.3(8)
C1' Fe C14 142.8(5)
C1A' Fe C14 112.3(3)
C1 Fe C14 138.4(4)
C12 Fe C14 67.46(9)
C2' Fe C13 136.6(8)
C1' Fe C13 174.5(7)
C1A' Fe C13 144.0(3)
C1 Fe C13 107.9(5)
C12 Fe C13 40.27(9)
C14 Fe C13 40.04(9)
C2' Fe C10 137.0(8)
C1' Fe C10 112.2(7)
C1A' Fe C10 107.2(3)
C1 Fe C10 173.7(5)
C12 Fe C10 67.41(10)
C14 Fe C10 40.13(9)
C13 Fe C10 67.39(10)
C2' Fe C11 107.2(9)
C1' Fe C11 108.3(8)
C1A' Fe C11 132.3(3)
C1 Fe C11 134.7(4)
C12 Fe C11 40.11(10)
C14 Fe C11 67.60(10)
C13 Fe C11 67.59(10)
C10 Fe C11 40.26(10)
C2' Fe C1A 73.3(9)
C1' Fe C1A 77.6(8)
C1A' Fe C1A 56.0(3)
C1 Fe C1A 40.5(4)
C12 Fe C1A 131.6(2)
C14 Fe C1A 111.44(17)
C13 Fe C1A 106.07(17)
C10 Fe C1A 143.7(2)
C11 Fe C1A 171.6(2)
C2' Fe C2 5.8(11)
C1' Fe C2 45.4(7)
C1A' Fe C2 76.1(5)
C1 Fe C2 38.8(4)
C12 Fe C2 104.5(4)
C14 Fe C2 171.3(4)
C13 Fe C2 131.5(4)
C10 Fe C2 141.2(4)
C11 Fe C2 108.7(4)
C1A Fe C2 71.0(4)
C2' Fe C4A 82.5(8)
C1' Fe C4A 60.1(7)
C1A' Fe C4A 21.4(2)
C1 Fe C4A 72.5(5)
C12 Fe C4A 165.14(18)
C14 Fe C4A 103.20(13)
C13 Fe C4A 125.30(17)
C10 Fe C4A 113.52(15)
C11 Fe C4A 148.79(19)
C1A Fe C4A 39.28(18)
C2 Fe C4A 84.0(4)
C2' Fe C3 33.8(9)
C1' Fe C3 9.8(9)
C1A' Fe C3 51.3(4)
C1 Fe C3 71.2(5)
C12 Fe C3 124.7(3)
C14 Fe C3 147.7(3)
C13 Fe C3 164.7(3)
C10 Fe C3 112.2(3)
C11 Fe C3 101.8(4)
C1A Fe C3 83.3(4)
C2 Fe C3 39.5(4)
C4A Fe C3 69.5(4)
C2' Fe C4 67.1(8)
C1' Fe C4 29.5(5)
C1A' Fe C4 16.9(3)
C1 Fe C4 85.7(5)
C12 Fe C4 155.94(18)
C14 Fe C4 117.0(2)
C13 Fe C4 155.4(2)
C10 Fe C4 100.17(17)
C11 Fe C4 117.36(17)
C1A Fe C4 70.7(2)
C2 Fe C4 71.7(4)
C4A Fe C4 38.29(16)
C3 Fe C4 39.0(3)
C2' Fe C4A' 85.0(9)
C1' Fe C4A' 73.2(7)
C1A' Fe C4A' 39.1(3)
C1 Fe C4A' 62.2(5)
C12 Fe C4A' 148.3(3)
C14 Fe C4A' 100.6(3)
C13 Fe C4A' 111.8(3)
C10 Fe C4A' 122.9(3)
C11 Fe C4A' 163.0(3)
C1A Fe C4A' 23.5(2)
C2 Fe C4A' 84.7(5)
C4A Fe C4A' 18.4(2)
C3 Fe C4A' 81.6(4)
C4 Fe C4A' 55.8(3)
C2' Fe C4' 72.6(9)
C1' Fe C4' 86.9(8)
C1A' Fe C4' 70.9(4)
C1 Fe C4' 32.3(6)
C12 Fe C4' 116.5(3)
C14 Fe C4' 111.1(5)
C13 Fe C4' 95.9(4)
C10 Fe C4' 149.7(5)
C11 Fe C4' 156.3(3)
C1A Fe C4' 15.4(3)
C2 Fe C4' 68.8(6)
C4A Fe C4' 54.7(3)
C3 Fe C4' 90.6(5)
C4 Fe C4' 84.9(3)
C4A' Fe C4' 38.2(3)
C2' Fe C3' 40.8(11)
C1' Fe C3' 73.5(15)
C1A' Fe C3' 85.3(16)
C1 Fe C3' 7.9(15)
C12 Fe C3' 99.6(16)
C14 Fe C3' 140.1(12)
C13 Fe C3' 105.7(15)
C10 Fe C3' 166.4(14)
C11 Fe C3' 126.8(12)
C1A Fe C3' 48.3(10)
C2 Fe C3' 35.4(11)
C4A Fe C3' 80.1(14)
C3 Fe C3' 71.2(14)
C4 Fe C3' 90.4(16)
C4A' Fe C3' 70.2(12)
C4' Fe C3' 39.1(7)
C4A' C1A' C1' 123.6(10)
C4A' C1A' C9' 112.3(8)
C1' C1A' C9' 124.1(11)
C4A' C1A' Fe 76.0(6)
C1' C1A' Fe 69.8(13)
C9' C1A' Fe 127.1(7)
C2' C1' C1A' 116.3(14)
C2' C1' Fe 69.7(18)
C1A' C1' Fe 68.7(11)
C2' C1' H1'A 121.8
C1A' C1' H1'A 121.8
Fe C1' H1'A 132.3
C1' C2' C3' 120.8(13)
C1' C2' Fe 70.3(18)
C3' C2' Fe 70(3)
C1' C2' H2'A 119.6
C3' C2' H2'A 119.6
Fe C2' H2'A 133.0
C4' C3' C2' 122.3(19)
C4' C3' Fe 75(2)
C2' C3' Fe 69(3)
C4' C3' H3'A 118.8
C2' C3' H3'A 118.8
Fe C3' H3'A 130.1
C3' C4' C4A' 117.8(15)
C3' C4' Fe 66(3)
C4A' C4' Fe 71.0(8)
C3' C4' H4'A 121.1
C4A' C4' H4'A 121.1
Fe C4' H4'A 135.1
C1A' C4A' C4' 118.8(10)
C1A' C4A' C5A' 106.3(8)
C4' C4A' C5A' 134.1(11)
C1A' C4A' Fe 64.9(6)
C4' C4A' Fe 70.8(9)
C5A' C4A' Fe 126.8(12)
C5' C5A' C8A' 122.1(11)
C5' C5A' C4A' 128.2(12)
C8A' C5A' C4A' 109.5(9)
C5A' C5' C6' 117.4(12)
C5A' C5' H5'A 121.3
C6' C5' H5'A 121.3
C7' C6' C5' 119.9(14)
C7' C6' H6'A 120.1
C5' C6' H6'A 120.1
C8' C7' C6' 122.9(18)
C8' C7' H7'A 118.5
C6' C7' H7'A 118.5
C7' C8' C8A' 113.2(14)
C7' C8' H8'A 123.4
C8A' C8' H8'A 123.4
C5A' C8A' C8' 124.2(12)
C5A' C8A' C9' 112.0(9)
C8' C8A' C9' 123.6(12)
C8A' C9' C1A' 99.9(8)
C8A' C9' H9'A 111.8
C1A' C9' H9'A 111.8
C8A' C9' H9'B 111.8
C1A' C9' H9'B 111.8
H9'A C9' H9'B 109.5
C4A C1A C1 120.8(6)
C4A C1A C9 110.0(5)
C1 C1A C9 129.1(7)
C4A C1A Fe 71.1(3)
C1 C1A Fe 70.1(10)
C9 C1A Fe 128.4(4)
C2 C1 C1A 117.2(8)
C2 C1 Fe 70.2(11)
C1A C1 Fe 69.4(9)
C2 C1 H1A 121.4
C1A C1 H1A 121.4
Fe C1 H1A 131.5
C1 C2 C3 121.0(7)
C1 C2 Fe 71.0(11)
C3 C2 Fe 70.7(7)
C1 C2 H2A 119.5
C3 C2 H2A 119.5
Fe C2 H2A 131.8
C4 C3 C2 122.1(9)
C4 C3 Fe 72.1(5)
C2 C3 Fe 69.8(7)
C4 C3 H3A 118.9
C2 C3 H3A 118.9
Fe C3 H3A 132.4
C4A C4 C3 117.3(7)
C4A C4 Fe 69.6(3)
C3 C4 Fe 68.9(5)
C4A C4 H4A 121.4
C3 C4 H4A 121.4
Fe C4 H4A 132.9
C4 C4A C1A 121.6(5)
C4 C4A C5A 128.8(6)
C1A C4A C5A 109.4(6)
C4 C4A Fe 72.2(3)
C1A C4A Fe 69.6(3)
C5A C4A Fe 126.6(5)
C5 C5A C8A 121.9(6)
C5 C5A C4A 130.9(7)
C8A C5A C4A 107.3(6)
C5A C5 C6 118.3(6)
C5A C5 H5A 120.9
C6 C5 H5A 120.9
C7 C6 C5 119.3(7)
C7 C6 H6A 120.4
C5 C6 H6A 120.4
C8 C7 C6 121.7(8)
C8 C7 H7A 119.1
C6 C7 H7A 119.1
C8A C8 C7 117.6(7)
C8A C8 H8A 121.2
C7 C8 H8A 121.2
C5A C8A C8 121.2(7)
C5A C8A C9 111.4(5)
C8 C8A C9 127.5(8)
C1A C9 C8A 101.9(5)
C1A C9 H9A 111.4
C8A C9 H9A 111.4
C1A C9 H9B 111.4
C8A C9 H9B 111.4
H9A C9 H9B 109.3
C14 C10 C11 108.0(2)
C14 C10 Fe 69.70(13)
C11 C10 Fe 69.87(14)
C14 C10 H10A 126.0
C11 C10 H10A 126.0
Fe C10 H10A 126.0
C12 C11 C10 107.5(2)
C12 C11 Fe 69.41(14)
C10 C11 Fe 69.87(14)
C12 C11 H11A 126.3
C10 C11 H11A 126.3
Fe C11 H11A 126.0
C11 C12 C13 108.6(2)
C11 C12 Fe 70.48(14)
C13 C12 Fe 70.26(13)
C11 C12 H12A 125.7
C13 C12 H12A 125.7
Fe C12 H12A 125.1
C14 C13 C12 107.7(2)
C14 C13 Fe 69.88(13)
C12 C13 Fe 69.47(13)
C14 C13 H13A 126.1
C12 C13 H13A 126.1
Fe C13 H13A 126.1
C13 C14 C10 108.2(2)
C13 C14 Fe 70.08(12)
C10 C14 Fe 70.17(12)
C13 C14 H14A 125.9
C10 C14 H14A 125.9
Fe C14 H14A 125.5
F1 P F3 90.12(10)
F1 P F6 90.69(9)
F3 P F6 89.50(10)
F1 P F5 90.35(11)
F3 P F5 179.29(11)
F6 P F5 91.03(10)
F1 P F2 179.89(14)
F3 P F2 89.78(11)
F6 P F2 89.34(9)
F5 P F2 89.75(12)
F1 P F4 89.49(9)
F3 P F4 90.21(9)
F6 P F4 179.66(11)
F5 P F4 89.26(9)
F2 P F4 90.48(9)

loop_
_geom_bond_atom_site_label_1
_geom_bond_atom_site_label_2
_geom_bond_distance
Fe C2' 2.02(4)
Fe C1' 2.03(3)
Fe C1A' 2.013(11)
Fe C1 2.09(2)
Fe C12 2.039(2)
Fe C14 2.047(2)
Fe C13 2.050(2)
Fe C10 2.053(2)
Fe C11 2.053(2)
Fe C1A 2.078(6)
Fe C2 2.078(14)
Fe C4A 2.099(4)
Fe C3 2.090(11)
Fe C4 2.132(6)
Fe C4A' 2.158(10)
Fe C4' 2.154(17)
Fe C3' 2.04(6)
C1A' C4A' 1.402(10)
C1A' C1' 1.433(19)
C1A' C9' 1.523(10)
C1' C2' 1.38(2)
C1' H1'A 0.9300
C2' C3' 1.41(2)
C2' H2'A 0.9300
C3' C4' 1.41(2)
C3' H3'A 0.9300
C4' C4A' 1.411(10)
C4' H4'A 0.9300
C4A' C5A' 1.474(12)
C5A' C5' 1.350(12)
C5A' C8A' 1.370(15)
C5' C6' 1.413(17)
C5' H5'A 0.9300
C6' C7' 1.412(16)
C6' H6'A 0.9300
C7' C8' 1.403(15)
C7' H7'A 0.9300
C8' C8A' 1.412(14)
C8' H8'A 0.9300
C8A' C9' 1.515(14)
C9' H9'A 0.9700
C9' H9'B 0.9700
C1A C4A 1.404(6)
C1A C1 1.443(12)
C1A C9 1.484(6)
C1 C2 1.383(12)
C1 H1A 0.9300
C2 C3 1.409(12)
C2 H2A 0.9300
C3 C4 1.409(11)
C3 H3A 0.9300
C4 C4A 1.388(6)
C4 H4A 0.9300
C4A C5A 1.469(7)
C5A C5 1.369(8)
C5A C8A 1.372(8)
C5 C6 1.391(9)
C5 H5A 0.9300
C6 C7 1.397(9)
C6 H6A 0.9300
C7 C8 1.382(10)
C7 H7A 0.9300
C8 C8A 1.371(6)
C8 H8A 0.9300
C8A C9 1.532(6)
C9 H9A 0.9700
C9 H9B 0.9700
C10 C14 1.407(3)
C10 C11 1.413(4)
C10 H10A 0.9300
C11 C12 1.403(4)
C11 H11A 0.9300
C12 C13 1.407(3)
C12 H12A 0.9300
C13 C14 1.402(3)
C13 H13A 0.9300
C14 H14A 0.9300
P F1 1.5797(16)
P F3 1.5813(16)
P F6 1.5871(15)
P F5 1.5868(18)
P F2 1.5887(16)
P F4 1.5947(15)
